data_4338845
loop_
_publ_author_name
'Mandal, Swadhin K.'
'Gurubasavaraj, Prabhuodeyara M.'
'Roesky, Herbert W.'
'Oswald, Rainer B.'
'Magull, J\"org'
'Ringe, Arne'

_publ_section_title
;
 Synthesis, structural characterization, and theoretical investigation of
 compounds containing an Al-O-M-O-Al (M=Ti, Zr) core.
;
_journal_issue 18
_journal_name_full 'Inorganic chemistry'
_journal_page_first 7594
_journal_page_last 7600
_journal_paper_doi 10.1021/ic701063v
_journal_volume 46
_journal_year 2007
_chemical_formula_sum 'C64 H100 Al2 N6 O2 Zr'
_chemical_formula_weight 1130.68
_chemical_name_systematic
; 
 ? 
;
_space_group_IT_number 14
_symmetry_cell_setting monoclinic
_symmetry_space_group_name_Hall '-P 2ybc'
_symmetry_space_group_name_H-M 'P 1 21/c 1'
_atom_sites_solution_hydrogens geom
_atom_sites_solution_primary direct
_atom_sites_solution_secondary difmap
_audit_creation_method SHELXL-97
_cell_angle_alpha 90.00
_cell_angle_beta 102.419(3)
_cell_angle_gamma 90.00
_cell_formula_units_Z 4
_cell_length_a 22.6139(9)
_cell_length_b 17.1826(8)
_cell_length_c 17.2375(6)
_cell_measurement_temperature 133(2)
_cell_volume 6541.2(5)
_computing_structure_refinement 'SHELXL-97 (Sheldrick, 1997)'
_computing_structure_solution 'SHELXS-97 (Sheldrick, 1990)'
_diffrn_ambient_temperature 133(2)
_diffrn_measured_fraction_theta_full 0.988
_diffrn_measured_fraction_theta_max 0.988
_diffrn_radiation_monochromator graphite
_diffrn_radiation_source 'fine-focus sealed tube'
_diffrn_radiation_type MoK\a
_diffrn_radiation_wavelength 0.71073
_diffrn_reflns_av_R_equivalents 0.1005
_diffrn_reflns_av_sigmaI/netI 0.0610
_diffrn_reflns_limit_h_max 26
_diffrn_reflns_limit_h_min -26
_diffrn_reflns_limit_k_max 19
_diffrn_reflns_limit_k_min -20
_diffrn_reflns_limit_l_max 20
_diffrn_reflns_limit_l_min -20
_diffrn_reflns_number 66342
_diffrn_reflns_theta_full 24.90
_diffrn_reflns_theta_max 24.90
_diffrn_reflns_theta_min 1.50
_exptl_absorpt_coefficient_mu 0.239
_exptl_absorpt_correction_type none
_exptl_crystal_density_diffrn 1.148
_exptl_crystal_density_method 'not measured'
_exptl_crystal_F_000 2432
_exptl_crystal_size_max 0.3
_exptl_crystal_size_mid 0.2
_exptl_crystal_size_min 0.1
_refine_diff_density_max 0.243
_refine_diff_density_min -0.321
_refine_diff_density_rms 0.047
_refine_ls_extinction_method none
_refine_ls_goodness_of_fit_ref 0.967
_refine_ls_hydrogen_treatment noref
_refine_ls_matrix_type full
_refine_ls_number_parameters 732
_refine_ls_number_reflns 11255
_refine_ls_number_restraints 0
_refine_ls_restrained_S_all 0.967
_refine_ls_R_factor_all 0.0647
_refine_ls_R_factor_gt 0.0373
_refine_ls_shift/su_max 0.001
_refine_ls_shift/su_mean 0.000
_refine_ls_structure_factor_coef Fsqd
_refine_ls_weighting_details 'calc w=1/[\s^2^(Fo^2^)+(0.0376P)^2^+0.0000P] where P=(Fo^2^+2Fc^2^)/3'
_refine_ls_weighting_scheme calc
_refine_ls_wR_factor_gt 0.0744
_refine_ls_wR_factor_ref 0.0810
_reflns_number_gt 8169
_reflns_number_total 11255
_reflns_threshold_expression >2sigma(I)
_cod_data_source_file ic701063v-file003.cif
_cod_data_source_block 8
_cod_original_sg_symbol_H-M P21/c
_cod_database_code 4338845

loop_
_symmetry_equiv_pos_as_xyz
'x, y, z'
'-x, y+1/2, -z+1/2'
'-x, -y, -z'
'x, -y-1/2, z-1/2'

loop_
_atom_site_label
_atom_site_type_symbol
_atom_site_fract_x
_atom_site_fract_y
_atom_site_fract_z
_atom_site_U_iso_or_equiv
_atom_site_adp_type
_atom_site_occupancy
_atom_site_symmetry_multiplicity
_atom_site_calc_flag
_atom_site_refinement_flags
_atom_site_disorder_assembly
_atom_site_disorder_group
Zr1 Zr 0.239882(10) 0.017344(14) 0.066004(13) 0.02156(6) Uani 1 1 d . . .
Al1 Al 0.31599(3) -0.10992(4) 0.22453(4) 0.02100(15) Uani 1 1 d . . .
Al2 Al 0.20130(3) 0.20970(4) 0.13183(4) 0.02235(15) Uani 1 1 d . . .
O1 O 0.28546(7) -0.05524(9) 0.14239(9) 0.0256(4) Uani 1 1 d . . .
O2 O 0.22351(7) 0.11931(9) 0.10551(9) 0.0254(4) Uani 1 1 d . . .
N1 N 0.40260(8) -0.11170(11) 0.24700(11) 0.0227(4) Uani 1 1 d . . .
N2 N 0.30650(8) -0.22017(11) 0.20590(11) 0.0226(4) Uani 1 1 d . . .
N3 N 0.20411(9) 0.27952(12) 0.04674(11) 0.0246(4) Uani 1 1 d . . .
N4 N 0.11432(8) 0.20905(12) 0.11514(11) 0.0238(4) Uani 1 1 d . . .
N5 N 0.28457(9) 0.02873(12) -0.02645(12) 0.0317(5) Uani 1 1 d . . .
N6 N 0.15759(9) -0.03144(12) 0.01513(12) 0.0288(5) Uani 1 1 d . . .
C1 C 0.48758(11) -0.15382(16) 0.35441(16) 0.0334(6) Uani 1 1 d . . .
H1A H 0.5138 -0.1240 0.3269 0.050 Uiso 1 1 calc R . .
H1B H 0.5066 -0.2041 0.3713 0.050 Uiso 1 1 calc R . .
H1C H 0.4817 -0.1247 0.4011 0.050 Uiso 1 1 calc R . .
C2 C 0.42709(10) -0.16722(14) 0.29898(14) 0.0240(5) Uani 1 1 d . . .
C3 C 0.39754(10) -0.23712(14) 0.30585(14) 0.0255(5) Uani 1 1 d . . .
H3A H 0.4150 -0.2692 0.3497 0.031 Uiso 1 1 calc R . .
C4 C 0.34471(11) -0.26579(14) 0.25533(14) 0.0250(5) Uani 1 1 d . . .
C5 C 0.33298(12) -0.35190(14) 0.25925(16) 0.0330(6) Uani 1 1 d . . .
H5A H 0.3064 -0.3689 0.2095 0.049 Uiso 1 1 calc R . .
H5B H 0.3135 -0.3627 0.3037 0.049 Uiso 1 1 calc R . .
H5C H 0.3715 -0.3802 0.2671 0.049 Uiso 1 1 calc R . .
C6 C 0.44077(10) -0.05106(14) 0.22541(14) 0.0244(5) Uani 1 1 d . . .
C7 C 0.44359(10) 0.02154(15) 0.26208(14) 0.0285(5) Uani 1 1 d . . .
C8 C 0.47588(12) 0.08063(16) 0.23422(17) 0.0374(6) Uani 1 1 d . . .
H8A H 0.4779 0.1307 0.2580 0.045 Uiso 1 1 calc R . .
C9 C 0.50503(12) 0.06781(17) 0.17263(18) 0.0412(7) Uani 1 1 d . . .
H9A H 0.5255 0.1093 0.1532 0.049 Uiso 1 1 calc R . .
C10 C 0.50426(12) -0.00492(16) 0.13967(18) 0.0408(7) Uani 1 1 d . . .
H10A H 0.5260 -0.0139 0.0991 0.049 Uiso 1 1 calc R . .
C11 C 0.47227(11) -0.06582(15) 0.16451(16) 0.0321(6) Uani 1 1 d . . .
C12 C 0.41451(12) 0.03814(14) 0.33198(15) 0.0316(6) Uani 1 1 d . . .
H12A H 0.3962 -0.0115 0.3459 0.038 Uiso 1 1 calc R . .
C13 C 0.46214(14) 0.06432(18) 0.40565(17) 0.0459(7) Uani 1 1 d . . .
H13A H 0.4952 0.0263 0.4166 0.069 Uiso 1 1 calc R . .
H13B H 0.4432 0.0679 0.4516 0.069 Uiso 1 1 calc R . .
H13C H 0.4782 0.1154 0.3954 0.069 Uiso 1 1 calc R . .
C14 C 0.36351(13) 0.09835(16) 0.31103(17) 0.0389(7) Uani 1 1 d . . .
H14A H 0.3332 0.0801 0.2651 0.058 Uiso 1 1 calc R . .
H14B H 0.3803 0.1481 0.2981 0.058 Uiso 1 1 calc R . .
H14C H 0.3444 0.1054 0.3565 0.058 Uiso 1 1 calc R . .
C15 C 0.47453(13) -0.14560(17) 0.12726(18) 0.0438(7) Uani 1 1 d . . .
H15A H 0.4376 -0.1748 0.1336 0.053 Uiso 1 1 calc R . .
C16 C 0.52958(19) -0.1914(2) 0.1700(2) 0.0675(11) Uani 1 1 d . . .
H16A H 0.5258 -0.2024 0.2246 0.101 Uiso 1 1 calc R . .
H16B H 0.5663 -0.1609 0.1711 0.101 Uiso 1 1 calc R . .
H16C H 0.5320 -0.2406 0.1420 0.101 Uiso 1 1 calc R . .
C17 C 0.47433(14) -0.14266(19) 0.03819(19) 0.0495(8) Uani 1 1 d . . .
H17A H 0.4398 -0.1117 0.0106 0.074 Uiso 1 1 calc R . .
H17B H 0.4711 -0.1956 0.0166 0.074 Uiso 1 1 calc R . .
H17C H 0.5120 -0.1188 0.0305 0.074 Uiso 1 1 calc R . .
C18 C 0.25645(11) -0.25404(14) 0.14899(14) 0.0255(5) Uani 1 1 d . . .
C19 C 0.26335(12) -0.26580(14) 0.07022(15) 0.0300(6) Uani 1 1 d . . .
C20 C 0.21485(13) -0.29690(16) 0.01491(16) 0.0375(6) Uani 1 1 d . . .
H20A H 0.2194 -0.3074 -0.0376 0.045 Uiso 1 1 calc R . .
C21 C 0.16037(13) -0.31260(16) 0.03559(17) 0.0420(7) Uani 1 1 d . . .
H21A H 0.1273 -0.3323 -0.0031 0.050 Uiso 1 1 calc R . .
C22 C 0.15380(12) -0.29977(15) 0.11243(17) 0.0366(6) Uani 1 1 d . . .
H22A H 0.1160 -0.3106 0.1258 0.044 Uiso 1 1 calc R . .
C23 C 0.20131(11) -0.27136(15) 0.17080(16) 0.0302(6) Uani 1 1 d . . .
C24 C 0.32200(12) -0.24574(16) 0.04550(15) 0.0326(6) Uani 1 1 d . . .
H24A H 0.3433 -0.2057 0.0835 0.039 Uiso 1 1 calc R . .
C25 C 0.31132(14) -0.21075(18) -0.03754(16) 0.0436(7) Uani 1 1 d . . .
H25A H 0.2826 -0.1675 -0.0415 0.065 Uiso 1 1 calc R . .
H25B H 0.2947 -0.2507 -0.0768 0.065 Uiso 1 1 calc R . .
H25C H 0.3498 -0.1916 -0.0477 0.065 Uiso 1 1 calc R . .
C26 C 0.36366(14) -0.31665(18) 0.05154(19) 0.0465(7) Uani 1 1 d . . .
H26A H 0.3734 -0.3353 0.1065 0.070 Uiso 1 1 calc R . .
H26B H 0.4011 -0.3020 0.0352 0.070 Uiso 1 1 calc R . .
H26C H 0.3432 -0.3580 0.0167 0.070 Uiso 1 1 calc R . .
C27 C 0.19198(12) -0.25978(16) 0.25524(16) 0.0354(6) Uani 1 1 d . . .
H27A H 0.2313 -0.2424 0.2894 0.042 Uiso 1 1 calc R . .
C28 C 0.17294(15) -0.3353(2) 0.2901(2) 0.0543(8) Uani 1 1 d . . .
H28A H 0.2026 -0.3762 0.2872 0.082 Uiso 1 1 calc R . .
H28B H 0.1331 -0.3514 0.2598 0.082 Uiso 1 1 calc R . .
H28C H 0.1709 -0.3268 0.3457 0.082 Uiso 1 1 calc R . .
C29 C 0.14499(13) -0.1959(2) 0.2560(2) 0.0529(8) Uani 1 1 d . . .
H29A H 0.1585 -0.1475 0.2350 0.079 Uiso 1 1 calc R . .
H29B H 0.1403 -0.1873 0.3106 0.079 Uiso 1 1 calc R . .
H29C H 0.1061 -0.2118 0.2228 0.079 Uiso 1 1 calc R . .
C30 C 0.28892(11) -0.08764(15) 0.32378(14) 0.0299(6) Uani 1 1 d . . .
H30A H 0.2879 -0.0312 0.3317 0.045 Uiso 1 1 calc R . .
H30B H 0.3171 -0.1115 0.3687 0.045 Uiso 1 1 calc R . .
H30C H 0.2483 -0.1092 0.3202 0.045 Uiso 1 1 calc R . .
C31 C 0.17642(13) 0.29800(17) -0.09879(15) 0.0375(6) Uani 1 1 d . . .
H31A H 0.1877 0.3531 -0.0931 0.056 Uiso 1 1 calc R . .
H31B H 0.1400 0.2921 -0.1411 0.056 Uiso 1 1 calc R . .
H31C H 0.2097 0.2681 -0.1124 0.056 Uiso 1 1 calc R . .
C32 C 0.16387(11) 0.26839(14) -0.02179(14) 0.0273(5) Uani 1 1 d . . .
C33 C 0.10907(11) 0.22847(15) -0.02498(14) 0.0292(6) Uani 1 1 d . . .
H33A H 0.0870 0.2140 -0.0763 0.035 Uiso 1 1 calc R . .
C34 C 0.08331(11) 0.20757(14) 0.03933(14) 0.0270(5) Uani 1 1 d . . .
C35 C 0.01779(11) 0.18186(17) 0.02005(15) 0.0346(6) Uani 1 1 d . . .
H35A H -0.0057 0.2145 0.0491 0.052 Uiso 1 1 calc R . .
H35B H 0.0151 0.1274 0.0358 0.052 Uiso 1 1 calc R . .
H35C H 0.0015 0.1871 -0.0372 0.052 Uiso 1 1 calc R . .
C36 C 0.25145(11) 0.33673(15) 0.04862(14) 0.0297(6) Uani 1 1 d . A .
C37 C 0.23780(16) 0.41478(16) 0.0598(2) 0.0481(7) Uani 1 1 d . . .
C38 C 0.28341(16) 0.46945(18) 0.0628(2) 0.0587(9) Uani 1 1 d . A .
H38A H 0.2747 0.5228 0.0693 0.070 Uiso 1 1 calc R . .
C39 C 0.34098(16) 0.44827(19) 0.0566(2) 0.0555(9) Uani 1 1 d . . .
H39A H 0.3716 0.4867 0.0595 0.067 Uiso 1 1 calc R A .
C40 C 0.35378(13) 0.37153(17) 0.04615(18) 0.0430(7) Uani 1 1 d . A .
H40A H 0.3936 0.3571 0.0422 0.052 Uiso 1 1 calc R . .
C41 C 0.30925(11) 0.31375(15) 0.04121(14) 0.0303(6) Uani 1 1 d . . .
C42A C 0.1916(11) 0.4398(10) 0.0979(18) 0.043(5) Uani 0.27(2) 1 d P A 1
H42A H 0.1756 0.3923 0.1200 0.052 Uiso 0.27(2) 1 calc PR A 1
C43A C 0.1434(10) 0.4664(11) 0.028(2) 0.062(9) Uani 0.27(2) 1 d P A 1
H43A H 0.1284 0.4216 -0.0055 0.092 Uiso 0.27(2) 1 calc PR A 1
H43B H 0.1606 0.5047 -0.0028 0.092 Uiso 0.27(2) 1 calc PR A 1
H43C H 0.1099 0.4901 0.0476 0.092 Uiso 0.27(2) 1 calc PR A 1
C44A C 0.2044(15) 0.5012(9) 0.1659(16) 0.061(6) Uani 0.27(2) 1 d P A 1
H44A H 0.2346 0.4807 0.2107 0.091 Uiso 0.27(2) 1 calc PR A 1
H44B H 0.1668 0.5126 0.1834 0.091 Uiso 0.27(2) 1 calc PR A 1
H44C H 0.2198 0.5491 0.1465 0.091 Uiso 0.27(2) 1 calc PR A 1
C42B C 0.1710(4) 0.4408(4) 0.0604(7) 0.0418(18) Uani 0.73(2) 1 d P A 2
H42B H 0.1469 0.3931 0.0662 0.050 Uiso 0.73(2) 1 calc PR A 2
C43B C 0.1390(4) 0.4837(5) -0.0154(5) 0.0575(19) Uani 0.73(2) 1 d P A 2
H43D H 0.0990 0.5012 -0.0094 0.086 Uiso 0.73(2) 1 calc PR A 2
H43E H 0.1344 0.4484 -0.0610 0.086 Uiso 0.73(2) 1 calc PR A 2
H43F H 0.1633 0.5288 -0.0242 0.086 Uiso 0.73(2) 1 calc PR A 2
C44B C 0.1734(5) 0.4920(4) 0.1339(5) 0.050(2) Uani 0.73(2) 1 d P A 2
H44D H 0.1323 0.5085 0.1362 0.075 Uiso 0.73(2) 1 calc PR A 2
H44E H 0.1985 0.5379 0.1307 0.075 Uiso 0.73(2) 1 calc PR A 2
H44F H 0.1910 0.4623 0.1819 0.075 Uiso 0.73(2) 1 calc PR A 2
C45 C 0.32517(11) 0.23066(15) 0.02706(16) 0.0312(6) Uani 1 1 d . A .
H45A H 0.2865 0.2005 0.0129 0.037 Uiso 1 1 calc R . .
C46 C 0.35724(14) 0.22377(18) -0.04257(19) 0.0468(7) Uani 1 1 d . . .
H46A H 0.3320 0.2474 -0.0901 0.070 Uiso 1 1 calc R A .
H46B H 0.3639 0.1687 -0.0529 0.070 Uiso 1 1 calc R . .
H46C H 0.3963 0.2508 -0.0292 0.070 Uiso 1 1 calc R . .
C47 C 0.36381(13) 0.19445(18) 0.10236(19) 0.0477(8) Uani 1 1 d . . .
H47A H 0.3421 0.1979 0.1457 0.072 Uiso 1 1 calc R A .
H47B H 0.4023 0.2226 0.1172 0.072 Uiso 1 1 calc R . .
H47C H 0.3717 0.1397 0.0924 0.072 Uiso 1 1 calc R . .
C48 C 0.08048(10) 0.19766(15) 0.17762(14) 0.0275(5) Uani 1 1 d . . .
C49 C 0.07324(10) 0.12300(15) 0.20603(14) 0.0289(5) Uani 1 1 d . . .
C50 C 0.03856(12) 0.11385(18) 0.26395(16) 0.0366(6) Uani 1 1 d . . .
H50A H 0.0334 0.0634 0.2842 0.044 Uiso 1 1 calc R . .
C51 C 0.01196(12) 0.17696(19) 0.29179(16) 0.0412(7) Uani 1 1 d . . .
H51A H -0.0126 0.1697 0.3296 0.049 Uiso 1 1 calc R . .
C52 C 0.02074(11) 0.24987(18) 0.26518(15) 0.0371(6) Uani 1 1 d . . .
H52A H 0.0028 0.2931 0.2857 0.045 Uiso 1 1 calc R . .
C53 C 0.05562(11) 0.26255(16) 0.20812(14) 0.0313(6) Uani 1 1 d . . .
C54 C 0.10277(11) 0.05226(15) 0.17796(15) 0.0291(5) Uani 1 1 d . . .
H54A H 0.1150 0.0664 0.1274 0.035 Uiso 1 1 calc R . .
C55 C 0.06051(12) -0.01765(18) 0.16129(17) 0.0409(6) Uani 1 1 d . . .
H55A H 0.0226 -0.0022 0.1254 0.061 Uiso 1 1 calc R . .
H55B H 0.0519 -0.0367 0.2113 0.061 Uiso 1 1 calc R . .
H55C H 0.0799 -0.0590 0.1364 0.061 Uiso 1 1 calc R . .
C56 C 0.16040(11) 0.03148(16) 0.23973(15) 0.0355(6) Uani 1 1 d . . .
H56A H 0.1865 0.0774 0.2507 0.053 Uiso 1 1 calc R . .
H56B H 0.1821 -0.0103 0.2190 0.053 Uiso 1 1 calc R . .
H56C H 0.1493 0.0141 0.2889 0.053 Uiso 1 1 calc R . .
C57 C 0.06548(13) 0.34523(16) 0.18304(17) 0.0398(7) Uani 1 1 d . . .
H57A H 0.0989 0.3444 0.1533 0.048 Uiso 1 1 calc R . .
C58 C 0.00929(18) 0.3781(2) 0.1279(2) 0.0699(11) Uani 1 1 d . . .
H58A H 0.0001 0.3473 0.0789 0.105 Uiso 1 1 calc R . .
H58B H 0.0167 0.4323 0.1151 0.105 Uiso 1 1 calc R . .
H58C H -0.0250 0.3757 0.1542 0.105 Uiso 1 1 calc R . .
C59 C 0.08531(15) 0.39818(19) 0.2556(2) 0.0540(8) Uani 1 1 d . . .
H59A H 0.1230 0.3783 0.2887 0.081 Uiso 1 1 calc R . .
H59B H 0.0537 0.3991 0.2865 0.081 Uiso 1 1 calc R . .
H59C H 0.0919 0.4511 0.2379 0.081 Uiso 1 1 calc R . .
C60 C 0.24190(12) 0.25495(16) 0.23339(15) 0.0334(6) Uani 1 1 d . . .
H60A H 0.2790 0.2812 0.2271 0.050 Uiso 1 1 calc R . .
H60B H 0.2521 0.2136 0.2732 0.050 Uiso 1 1 calc R . .
H60C H 0.2149 0.2927 0.2508 0.050 Uiso 1 1 calc R . .
C61 C 0.25343(16) 0.0560(2) -0.10428(18) 0.0627(10) Uani 1 1 d . . .
H61A H 0.2775 0.0969 -0.1224 0.094 Uiso 1 1 calc R . .
H61B H 0.2137 0.0769 -0.1010 0.094 Uiso 1 1 calc R . .
H61C H 0.2480 0.0125 -0.1420 0.094 Uiso 1 1 calc R . .
C62 C 0.34483(14) 0.00011(17) -0.0266(2) 0.0502(8) Uani 1 1 d . . .
H62A H 0.3699 0.0429 -0.0391 0.075 Uiso 1 1 calc R . .
H62B H 0.3423 -0.0408 -0.0668 0.075 Uiso 1 1 calc R . .
H62C H 0.3631 -0.0211 0.0258 0.075 Uiso 1 1 calc R . .
C63 C 0.10663(12) 0.00868(17) -0.03446(16) 0.0408(7) Uani 1 1 d . . .
H63A H 0.0703 0.0004 -0.0131 0.061 Uiso 1 1 calc R . .
H63B H 0.0998 -0.0118 -0.0887 0.061 Uiso 1 1 calc R . .
H63C H 0.1154 0.0645 -0.0350 0.061 Uiso 1 1 calc R . .
C64 C 0.14588(12) -0.11438(15) 0.01546(16) 0.0343(6) Uani 1 1 d . . .
H64A H 0.1097 -0.1239 0.0368 0.052 Uiso 1 1 calc R . .
H64B H 0.1807 -0.1408 0.0488 0.052 Uiso 1 1 calc R . .
H64C H 0.1394 -0.1345 -0.0389 0.052 Uiso 1 1 calc R . .

loop_
_atom_site_aniso_label
_atom_site_aniso_U_11
_atom_site_aniso_U_22
_atom_site_aniso_U_33
_atom_site_aniso_U_23
_atom_site_aniso_U_13
_atom_site_aniso_U_12
Zr1 0.02186(11) 0.02069(11) 0.02199(11) 0.00214(10) 0.00441(8) 0.00176(11)
Al1 0.0198(3) 0.0208(4) 0.0224(3) 0.0005(3) 0.0046(3) 0.0016(3)
Al2 0.0215(4) 0.0234(4) 0.0224(3) -0.0003(3) 0.0052(3) 0.0002(3)
O1 0.0229(8) 0.0252(9) 0.0280(9) 0.0012(7) 0.0039(7) 0.0013(7)
O2 0.0218(8) 0.0261(9) 0.0290(9) 0.0020(7) 0.0067(7) 0.0004(7)
N1 0.0203(10) 0.0202(11) 0.0277(10) 0.0013(8) 0.0057(8) 0.0003(8)
N2 0.0216(10) 0.0225(11) 0.0235(10) 0.0025(8) 0.0041(8) 0.0001(8)
N3 0.0248(11) 0.0234(11) 0.0259(10) -0.0010(8) 0.0066(8) 0.0015(8)
N4 0.0218(10) 0.0272(11) 0.0230(10) 0.0007(8) 0.0062(8) 0.0015(8)
N5 0.0346(12) 0.0331(13) 0.0297(11) 0.0024(9) 0.0121(9) 0.0020(10)
N6 0.0275(11) 0.0262(13) 0.0303(11) -0.0002(9) 0.0007(8) 0.0004(9)
C1 0.0255(13) 0.0319(15) 0.0380(15) 0.0039(11) -0.0035(11) 0.0018(11)
C2 0.0225(12) 0.0223(13) 0.0270(12) -0.0017(10) 0.0049(9) 0.0048(10)
C3 0.0256(13) 0.0249(14) 0.0260(12) 0.0049(10) 0.0057(10) 0.0053(10)
C4 0.0261(13) 0.0247(13) 0.0257(12) 0.0018(10) 0.0088(10) 0.0024(10)
C5 0.0362(15) 0.0229(14) 0.0380(14) 0.0049(11) 0.0040(11) -0.0009(11)
C6 0.0183(12) 0.0215(13) 0.0318(13) 0.0031(10) 0.0020(10) -0.0022(10)
C7 0.0221(12) 0.0264(13) 0.0331(13) -0.0007(11) -0.0027(10) -0.0005(11)
C8 0.0367(15) 0.0248(15) 0.0481(16) -0.0013(12) 0.0032(12) -0.0061(12)
C9 0.0338(15) 0.0325(17) 0.0571(18) 0.0090(13) 0.0090(13) -0.0078(12)
C10 0.0293(14) 0.0378(19) 0.0595(18) 0.0054(13) 0.0190(13) -0.0037(11)
C11 0.0231(13) 0.0294(15) 0.0450(15) 0.0032(12) 0.0101(11) 0.0017(11)
C12 0.0386(15) 0.0221(14) 0.0318(13) -0.0023(10) 0.0025(11) 0.0009(10)
C13 0.0528(18) 0.0379(18) 0.0398(16) -0.0045(13) -0.0058(14) 0.0013(14)
C14 0.0422(16) 0.0311(16) 0.0423(16) -0.0037(12) 0.0067(13) 0.0043(12)
C15 0.0449(17) 0.0339(16) 0.064(2) -0.0060(14) 0.0362(15) -0.0059(13)
C16 0.107(3) 0.049(2) 0.060(2) 0.0148(17) 0.047(2) 0.038(2)
C17 0.0424(17) 0.052(2) 0.059(2) -0.0129(15) 0.0204(15) 0.0046(14)
C18 0.0252(13) 0.0187(13) 0.0303(12) 0.0011(10) 0.0006(10) -0.0009(10)
C19 0.0341(14) 0.0214(14) 0.0317(14) -0.0042(10) 0.0014(11) -0.0036(10)
C20 0.0448(17) 0.0330(16) 0.0319(14) -0.0057(12) 0.0022(12) -0.0034(13)
C21 0.0402(17) 0.0320(17) 0.0454(17) -0.0015(12) -0.0097(13) -0.0078(12)
C22 0.0273(14) 0.0281(15) 0.0511(17) 0.0026(12) 0.0012(12) -0.0079(11)
C23 0.0267(13) 0.0229(14) 0.0397(15) 0.0050(11) 0.0044(11) 0.0000(10)
C24 0.0402(16) 0.0303(15) 0.0293(13) -0.0070(11) 0.0118(11) -0.0044(12)
C25 0.0513(18) 0.0434(18) 0.0385(16) -0.0016(13) 0.0148(13) -0.0023(14)
C26 0.0474(18) 0.0468(19) 0.0493(18) 0.0072(14) 0.0190(14) 0.0073(14)
C27 0.0279(14) 0.0373(16) 0.0424(16) 0.0040(12) 0.0108(12) -0.0047(11)
C28 0.053(2) 0.055(2) 0.058(2) 0.0146(16) 0.0173(16) -0.0155(16)
C29 0.0306(16) 0.060(2) 0.069(2) -0.0120(17) 0.0129(14) -0.0002(14)
C30 0.0261(13) 0.0333(15) 0.0302(13) 0.0006(10) 0.0060(10) 0.0023(11)
C31 0.0388(16) 0.0468(18) 0.0290(14) 0.0065(12) 0.0120(11) 0.0040(13)
C32 0.0314(14) 0.0224(14) 0.0284(13) -0.0001(10) 0.0072(10) 0.0057(10)
C33 0.0283(13) 0.0331(15) 0.0248(12) -0.0025(10) 0.0027(10) 0.0009(11)
C34 0.0267(13) 0.0257(14) 0.0281(13) -0.0012(10) 0.0048(10) 0.0019(10)
C35 0.0246(13) 0.0451(17) 0.0311(14) -0.0015(12) -0.0004(10) -0.0017(12)
C36 0.0356(15) 0.0266(14) 0.0278(13) 0.0011(10) 0.0085(10) -0.0063(11)
C37 0.0612(19) 0.0253(15) 0.067(2) -0.0035(14) 0.0340(16) -0.0047(14)
C38 0.079(3) 0.0275(19) 0.080(2) -0.0086(15) 0.042(2) -0.0142(16)
C39 0.061(2) 0.0367(19) 0.070(2) -0.0035(16) 0.0175(17) -0.0249(16)
C40 0.0339(16) 0.0384(18) 0.0541(18) 0.0061(14) 0.0035(13) -0.0103(13)
C41 0.0326(14) 0.0279(14) 0.0290(13) 0.0073(10) 0.0031(10) -0.0036(11)
C42A 0.050(12) 0.019(7) 0.066(14) -0.006(8) 0.024(10) -0.008(7)
C43A 0.035(10) 0.035(12) 0.12(3) -0.017(13) 0.031(15) -0.005(7)
C44A 0.074(14) 0.037(9) 0.077(13) -0.021(7) 0.029(11) -0.010(8)
C42B 0.042(5) 0.027(3) 0.058(5) -0.007(4) 0.014(4) 0.005(3)
C43B 0.060(4) 0.051(4) 0.058(4) 0.000(3) 0.006(3) 0.015(3)
C44B 0.067(5) 0.032(3) 0.056(4) -0.002(3) 0.024(3) 0.007(3)
C45 0.0228(13) 0.0280(15) 0.0438(15) 0.0100(11) 0.0097(11) -0.0001(10)
C46 0.0465(18) 0.0409(18) 0.0599(19) 0.0071(14) 0.0265(15) 0.0030(14)
C47 0.0319(16) 0.0449(19) 0.062(2) 0.0203(15) 0.0008(14) -0.0013(13)
C48 0.0176(12) 0.0382(16) 0.0263(12) -0.0022(11) 0.0042(9) 0.0013(10)
C49 0.0206(12) 0.0391(16) 0.0266(12) 0.0012(11) 0.0042(10) 0.0004(11)
C50 0.0298(14) 0.0474(18) 0.0354(14) 0.0051(12) 0.0131(11) -0.0013(12)
C51 0.0297(15) 0.061(2) 0.0375(15) -0.0017(14) 0.0164(12) 0.0021(13)
C52 0.0250(14) 0.0547(19) 0.0324(14) -0.0067(13) 0.0079(11) 0.0065(12)
C53 0.0215(13) 0.0428(16) 0.0283(13) -0.0062(11) 0.0027(10) 0.0039(11)
C54 0.0252(13) 0.0335(15) 0.0303(13) 0.0036(11) 0.0099(10) -0.0010(11)
C55 0.0367(15) 0.0403(16) 0.0471(16) -0.0009(14) 0.0126(12) -0.0039(14)
C56 0.0302(14) 0.0393(17) 0.0374(14) 0.0052(12) 0.0080(11) 0.0041(12)
C57 0.0380(16) 0.0363(17) 0.0498(17) -0.0058(13) 0.0201(13) 0.0064(12)
C58 0.090(3) 0.047(2) 0.062(2) 0.0007(17) -0.007(2) 0.0128(19)
C59 0.0482(19) 0.046(2) 0.070(2) -0.0161(16) 0.0160(16) 0.0010(15)
C60 0.0307(14) 0.0398(16) 0.0294(13) -0.0038(11) 0.0056(11) -0.0015(12)
C61 0.064(2) 0.088(3) 0.0341(17) 0.0161(17) 0.0063(15) -0.020(2)
C62 0.0553(19) 0.036(2) 0.071(2) 0.0045(14) 0.0396(17) 0.0093(13)
C63 0.0368(15) 0.0388(17) 0.0403(15) 0.0020(12) -0.0060(12) 0.0029(12)
C64 0.0337(14) 0.0284(15) 0.0395(15) -0.0053(11) 0.0047(11) -0.0041(11)

loop_
_atom_type_symbol
_atom_type_description
_atom_type_scat_dispersion_real
_atom_type_scat_dispersion_imag
_atom_type_scat_source
C C 0.0033 0.0016 'International Tables Vol C Tables 4.2.6.8 and 6.1.1.4'
H H 0.0000 0.0000 'International Tables Vol C Tables 4.2.6.8 and 6.1.1.4'
N N 0.0061 0.0033 'International Tables Vol C Tables 4.2.6.8 and 6.1.1.4'
O O 0.0106 0.0060 'International Tables Vol C Tables 4.2.6.8 and 6.1.1.4'
Al Al 0.0645 0.0514 'International Tables Vol C Tables 4.2.6.8 and 6.1.1.4'
Zr Zr -2.9673 0.5597 'International Tables Vol C Tables 4.2.6.8 and 6.1.1.4'

loop_
_geom_angle_atom_site_label_1
_geom_angle_atom_site_label_2
_geom_angle_atom_site_label_3
_geom_angle
O1 Zr1 O2 117.05(7)
O1 Zr1 N6 109.09(7)
O2 Zr1 N6 107.07(7)
O1 Zr1 N5 107.87(7)
O2 Zr1 N5 110.21(8)
N6 Zr1 N5 104.88(8)
O1 Al1 N1 112.86(8)
O1 Al1 N2 112.98(8)
N1 Al1 N2 95.20(9)
O1 Al1 C30 117.65(10)
N1 Al1 C30 108.81(10)
N2 Al1 C30 106.92(10)
O2 Al2 N3 107.74(8)
O2 Al2 N4 107.56(9)
N3 Al2 N4 95.20(9)
O2 Al2 C60 119.15(10)
N3 Al2 C60 110.60(11)
N4 Al2 C60 113.83(10)
Al1 O1 Zr1 166.50(10)
Al2 O2 Zr1 173.21(10)
C2 N1 C6 119.86(19)
C2 N1 Al1 113.79(15)
C6 N1 Al1 125.16(15)
C4 N2 C18 120.1(2)
C4 N2 Al1 116.04(16)
C18 N2 Al1 123.38(15)
C32 N3 C36 118.3(2)
C32 N3 Al2 117.35(16)
C36 N3 Al2 123.82(15)
C34 N4 C48 117.87(19)
C34 N4 Al2 116.62(15)
C48 N4 Al2 124.76(15)
C62 N5 C61 112.1(2)
C62 N5 Zr1 125.74(18)
C61 N5 Zr1 121.42(19)
C64 N6 C63 110.3(2)
C64 N6 Zr1 123.23(16)
C63 N6 Zr1 126.00(17)
N1 C2 C3 122.2(2)
N1 C2 C1 120.1(2)
C3 C2 C1 117.7(2)
C2 C3 C4 127.5(2)
N2 C4 C3 122.5(2)
N2 C4 C5 120.7(2)
C3 C4 C5 116.7(2)
C7 C6 C11 121.1(2)
C7 C6 N1 119.9(2)
C11 C6 N1 119.0(2)
C6 C7 C8 118.1(2)
C6 C7 C12 122.9(2)
C8 C7 C12 119.0(2)
C9 C8 C7 121.3(3)
C10 C9 C8 119.9(3)
C9 C10 C11 121.3(3)
C10 C11 C6 118.2(2)
C10 C11 C15 118.8(2)
C6 C11 C15 123.0(2)
C7 C12 C14 111.8(2)
C7 C12 C13 111.2(2)
C14 C12 C13 110.7(2)
C11 C15 C16 111.1(3)
C11 C15 C17 113.6(2)
C16 C15 C17 109.1(2)
C23 C18 C19 120.8(2)
C23 C18 N2 120.7(2)
C19 C18 N2 118.4(2)
C20 C19 C18 118.5(2)
C20 C19 C24 120.1(2)
C18 C19 C24 121.4(2)
C21 C20 C19 120.8(3)
C20 C21 C22 120.1(2)
C21 C22 C23 121.5(3)
C22 C23 C18 118.1(2)
C22 C23 C27 119.4(2)
C18 C23 C27 122.6(2)
C19 C24 C25 112.5(2)
C19 C24 C26 111.3(2)
C25 C24 C26 110.4(2)
C23 C27 C29 109.9(2)
C23 C27 C28 111.8(2)
C29 C27 C28 110.5(2)
N3 C32 C33 121.9(2)
N3 C32 C31 120.5(2)
C33 C32 C31 117.5(2)
C34 C33 C32 127.2(2)
N4 C34 C33 123.0(2)
N4 C34 C35 120.0(2)
C33 C34 C35 117.0(2)
C41 C36 C37 121.5(2)
C41 C36 N3 120.5(2)
C37 C36 N3 118.0(2)
C38 C37 C36 118.0(3)
C38 C37 C42A 113.2(8)
C36 C37 C42A 124.2(7)
C38 C37 C42B 120.9(4)
C36 C37 C42B 120.8(4)
C42A C37 C42B 26.8(10)
C39 C38 C37 121.7(3)
C40 C39 C38 119.6(3)
C39 C40 C41 121.3(3)
C36 C41 C40 117.9(2)
C36 C41 C45 122.9(2)
C40 C41 C45 119.2(2)
C37 C42A C43A 101.6(15)
C37 C42A C44A 121.3(13)
C43A C42A C44A 112.3(14)
C44B C42B C43B 110.7(6)
C44B C42B C37 107.7(6)
C43B C42B C37 114.0(5)
C41 C45 C47 111.1(2)
C41 C45 C46 111.7(2)
C47 C45 C46 110.6(2)
C49 C48 C53 120.9(2)
C49 C48 N4 120.1(2)
C53 C48 N4 119.1(2)
C48 C49 C50 118.6(2)
C48 C49 C54 122.2(2)
C50 C49 C54 119.3(2)
C51 C50 C49 120.8(3)
C52 C51 C50 120.0(2)
C51 C52 C53 121.5(3)
C48 C53 C52 118.1(3)
C48 C53 C57 122.9(2)
C52 C53 C57 119.0(2)
C49 C54 C55 113.0(2)
C49 C54 C56 109.4(2)
C55 C54 C56 110.6(2)
C53 C57 C58 111.8(3)
C53 C57 C59 111.0(2)
C58 C57 C59 110.4(3)

loop_
_geom_bond_atom_site_label_1
_geom_bond_atom_site_label_2
_geom_bond_distance
Zr1 O1 1.9410(16)
Zr1 O2 1.9439(16)
Zr1 N6 2.057(2)
Zr1 N5 2.072(2)
Al1 O1 1.7158(17)
Al1 N1 1.9133(19)
Al1 N2 1.926(2)
Al1 C30 1.974(2)
Al2 O2 1.7230(18)
Al2 N3 1.907(2)
Al2 N4 1.926(2)
Al2 C60 1.955(3)
N1 C2 1.344(3)
N1 C6 1.452(3)
N2 C4 1.331(3)
N2 C18 1.451(3)
N3 C32 1.341(3)
N3 C36 1.449(3)
N4 C34 1.344(3)
N4 C48 1.462(3)
N5 C62 1.450(3)
N5 C61 1.452(4)
N6 C64 1.450(3)
N6 C63 1.453(3)
C1 C2 1.508(3)
C2 C3 1.392(3)
C3 C4 1.407(3)
C4 C5 1.507(3)
C6 C7 1.394(3)
C6 C11 1.413(3)
C7 C8 1.395(4)
C7 C12 1.519(3)
C8 C9 1.382(4)
C9 C10 1.371(4)
C10 C11 1.391(4)
C11 C15 1.519(4)
C12 C14 1.533(4)
C12 C13 1.545(4)
C15 C16 1.523(5)
C15 C17 1.535(4)
C18 C23 1.409(3)
C18 C19 1.414(4)
C19 C20 1.395(4)
C19 C24 1.517(4)
C20 C21 1.381(4)
C21 C22 1.382(4)
C22 C23 1.393(4)
C23 C27 1.528(4)
C24 C25 1.523(4)
C24 C26 1.530(4)
C27 C29 1.530(4)
C27 C28 1.531(4)
C31 C32 1.504(3)
C32 C33 1.407(3)
C33 C34 1.405(3)
C34 C35 1.513(3)
C36 C41 1.397(4)
C36 C37 1.399(4)
C37 C38 1.388(4)
C37 C42A 1.415(18)
C37 C42B 1.578(9)
C38 C39 1.378(5)
C39 C40 1.370(4)
C40 C41 1.404(4)
C41 C45 1.505(4)
C42A C43A 1.51(2)
C42A C44A 1.56(2)
C42B C44B 1.534(9)
C42B C43B 1.539(8)
C45 C47 1.532(4)
C45 C46 1.534(4)
C48 C49 1.395(4)
C48 C53 1.401(3)
C49 C50 1.405(3)
C49 C54 1.515(4)
C50 C51 1.376(4)
C51 C52 1.363(4)
C52 C53 1.404(4)
C53 C57 1.515(4)
C54 C55 1.523(4)
C54 C56 1.537(3)
C57 C58 1.522(4)
C57 C59 1.533(4)
